data_1525953
loop_
_publ_author_name
'Ekimenkova, I.A.'
'Rastsvetaeva, R.K.'
'Khomyakov, A.P.'

_publ_section_title
;
 Refinement of the crystal structure of a Fe,Sr - analog of kentbrooksite
;
_journal_name_full Kristallografiya
_journal_page_first 1010
_journal_page_last 1013
_journal_volume 45
_journal_year 2000
_chemical_formula_sum
'Ca4.85 Cl1.1 Fe1.983 H6.12 Hf0.045 K0.24 La0.3 Mn1.52 Na12.96 Nb0.7 O77.02 Si25.3 Sr1.8 Ti0.192 Zr3.105'
_chemical_name_systematic
;
(Ca4.85 Mn0.85 La0.3) Zr3 (Si1.3 Nb0.7) (Fe1.983 Mn0.67 Ti0.192 Zr0.105 
Hf0.045) (Sr1.80 Na12.96 K0.24) (Si24 O72) (O H)3.92 Cl1.1 (H2 O)1.1
;
_space_group_IT_number 160
_symmetry_space_group_name_Hall 'R 3 -2"'
_symmetry_space_group_name_H-M 'R 3 m :H'
_cell_angle_alpha 90
_cell_angle_beta 90
_cell_angle_gamma 120
_cell_formula_units_Z 3
_cell_length_a 14.245
_cell_length_b 14.245
_cell_length_c 29.959
_cell_volume 5264.812
_citation_journal_id_ASTM KRISAJ
_cod_data_source_file Ekimenkova_KRISAJ_2000_158.cif
_cod_data_source_block H6.12Ca4.85Cl1.1Fe1.983Hf0.045K0.24La0.3Mn1.52Na12.96Nb0.7O77.02Si25.3Sr1.8Ti0.192Zr3.105
_cod_original_formula_sum
;
H6.12 Ca4.85 Cl1.1 Fe1.983 Hf0.045 K0.24 La0.3 Mn1.52 Na12.96 Nb0.7 O77.02 
Si25.3 Sr1.8 Ti0.192 Zr3.105
;
_cod_database_code 1525953

loop_
_symmetry_equiv_pos_as_xyz
x,y,z
-y,x-y,z
-x+y,-x,z
-y,-x,z
x,x-y,z
-x+y,y,z
x+2/3,y+1/3,z+1/3
-y+2/3,x-y+1/3,z+1/3
-x+y+2/3,-x+1/3,z+1/3
-y+2/3,-x+1/3,z+1/3
x+2/3,x-y+1/3,z+1/3
-x+y+2/3,y+1/3,z+1/3
x+1/3,y+2/3,z+2/3
-y+1/3,x-y+2/3,z+2/3
-x+y+1/3,-x+2/3,z+2/3
-y+1/3,-x+2/3,z+2/3
x+1/3,x-y+2/3,z+2/3
-x+y+1/3,y+2/3,z+2/3

loop_
_atom_site_label
_atom_site_type_symbol
_atom_site_fract_x
_atom_site_fract_y
_atom_site_fract_z
_atom_site_occupancy
_atom_site_U_iso_or_equiv
Na3 Na+1 0.21 0.105 0.2854 0.5 0.0
Na8 Na+1 0.5557 0.1114 0.1806 0.45 0.0
Si5 Si+4 0.5262 0.2631 0.2505 1 0.0
Na5 Na+1 0.127 0.254 0.148 0.1 0.0
O9 O-2 0.442 0.221 0.2905 1 0.0
O1 O-2 0.2076 0.6038 0.2496 0.8 0.0
O6 O-2 0.1065 0.3877 0.1069 1 0.0
O11 O-2 0.184 0.092 0.1307 1 0.0
O17 O-2 0.0612 0.1224 0.0732 1 0.0
Ca1 Ca+2 0.4052 0.3314 0.3331 0.8083 0.0
Cl2 Cl-1 0 0 0.2513 0.5 0.0
O5 O-2 0.0429 0.2989 0.2891 1 0.0
O3 O-2 0.4 0.2979 0.1251 1 0.0
Si1 Si+4 0.6092 0.6044 0.097 1 0.0
O7 O-2 0.5714 0.6104 0.226 1 0.0
Si4 Si+4 0.2097 0.4194 0.0744 1 0.0
Hf1 Hf+4 0.182 0.364 0.3304 0.015 0.0
Na9 Na+1 0.497 0.775 0.1732 0.15 0.0
Zr1 Zr+4 0.328 0.164 0.1667 1 0.0
Na10 Na+1 0.4742 0.7371 0.1876 0.7 0.0
O15 O-2 0.4845 0.5155 0.3047 1 0.0
O13 O-2 0.6049 0.3951 0.2532 1 0.0
Si6 Si+4 0.4602 0.5398 0.2559 1 0.0
La1 La+3 0.4052 0.3314 0.3331 0.05 0.0
O8 O-2 0.2528 0.2259 0.2066 1 0.0
O22 O-2 0.619 0.381 0.095 0.2 0.0
Nb1 Nb+4 0.3333 0.6667 0.2951 0.7 0.0
O18 O-2 0.2742 0.5484 0.0659 1 0.0
Na4 Na+1 0.1089 0.2178 0.154 0.53 0.0
O4 O-2 0.6246 0.0348 0.0448 1 0.0
Sr1 Sr+2 0.4672 0.2336 0.0486 0.6 0.0
Na6 Na+1 0.0788 0.1576 0.1721 0.37 0.0
Na2 Na+1 0.198 0.099 0.2869 0.5 0.0
Ti1 Ti+4 0.182 0.364 0.3304 0.064 0.0
O20 O-2 0.3333 0.6667 0.1403 0.92 0.0
O14 O-2 0.233 0.1165 0.0433 1 0.0
Mn2 Mn+2 0.182 0.364 0.3304 0.224 0.0
Fe1 Fe+2 0.498 0.502 0.0008 0.29 0.0
Fe2 Fe+2 0.182 0.364 0.3304 0.371 0.0
Si2 Si+4 0.14 0.07 0.08 1 0.0
Mn1 Mn+2 0.4052 0.3314 0.3331 0.1417 0.0
Si7 Si+4 0.3333 0.6667 0.0871 1 0.0
O21 O-2 0.6024 0.3976 -0.0032 1 0.0
O2 O-2 0.212 0.606 0.269 0.2 0.0
K1 K+1 0.4672 0.2336 0.0486 0.08 0.0
Si3 Si+4 0.2693 0.3253 0.2367 1 0.0
Na1 Na+1 0.4672 0.2336 0.0486 0.32 0.0
Cl1 Cl-1 0.6667 0.3333 0.1018 0.6 0.0
O16 O-2 0.0146 0.5073 0.1153 1 0.0
Zr2 Zr+4 0.182 0.364 0.3304 0.035 0.0
O10 O-2 0.18 0.36 0.2201 1 0.0
Na7 Na+1 0.5682 0.1364 0.1725 0.55 0.0
O23 O-2 0 0 0.282 0.5 0.0
O19 O-2 0.4718 0.2359 0.202 1 0.0
Si8 Si+4 0.3333 0.6667 0.2951 0.3 0.0
O12 O-2 0.1787 0.3574 0.0282 1 0.0
